data_7011897
loop_
_publ_author_name
'MacLean, Elizabeth J.'
'Robinson, Richard I.'
'Teat, Simon J.'
'Wilson, Claire'
'Woodward, Simon'

_publ_section_title
;
 Transformation of sulfur dioxide to sulfate at a palladium centre
;
_journal_issue 18
_journal_name_full 'Journal of the Chemical Society, Dalton Transactions'
_journal_page_first 3518
_journal_paper_doi 10.1039/b205548a
_journal_year 2002
_chemical_formula_sum 'C31 H41 Cl N4 O2 Pd'
_chemical_formula_weight 643.53
_chemical_name_systematic
; 
? 
;
_space_group_IT_number 14
_symmetry_cell_setting monoclinic
_symmetry_space_group_name_Hall '-P 2yn'
_symmetry_space_group_name_H-M 'P 1 21/n 1'
_atom_sites_solution_hydrogens 'geometrically placed, MeCN from delta-F'
_atom_sites_solution_primary direct
_atom_sites_solution_secondary difmap
_audit_creation_method SHELXL-97
_cell_angle_alpha 90.00
_cell_angle_beta 100.132(1)
_cell_angle_gamma 90.00
_cell_formula_units_Z 4
_cell_length_a 11.0537(9)
_cell_length_b 22.089(2)
_cell_length_c 12.7592(11)
_cell_measurement_reflns_used 7775
_cell_measurement_temperature 150(2)
_cell_measurement_theta_max 28.6
_cell_measurement_theta_min 2.25
_cell_volume 3066.8(5)
_computing_cell_refinement 'Bruker SAINT version 6.02a (Bruker, 2000)'
_computing_data_collection 'Bruker SMART version 5.054 (Bruker, 1998)'
_computing_data_reduction 'Bruker SAINT; Bruker SHELXTL (Bruker, 1997)'
_computing_publication_material 'SHELXL-97; PLATON (Spek, 2000)'
_computing_structure_refinement 'SHELXL-97 (Sheldrick, 1997)'
_computing_structure_solution 'SHELXS-97 (Sheldrick, 1990)'
_diffrn_ambient_temperature 150(2)
_diffrn_measured_fraction_theta_full 0.980
_diffrn_measured_fraction_theta_max 0.896
_diffrn_measurement_device_type 'Bruker SMART1000 CCD area detector'
_diffrn_measurement_method omega
_diffrn_radiation_monochromator graphite
_diffrn_radiation_source 'fine-focus sealed tube'
_diffrn_radiation_type MoK\a
_diffrn_radiation_wavelength 0.71073
_diffrn_reflns_av_R_equivalents 0.032
_diffrn_reflns_av_sigmaI/netI 0.0182
_diffrn_reflns_limit_h_max 14
_diffrn_reflns_limit_h_min -14
_diffrn_reflns_limit_k_max 28
_diffrn_reflns_limit_k_min -28
_diffrn_reflns_limit_l_max 16
_diffrn_reflns_limit_l_min -16
_diffrn_reflns_number 26915
_diffrn_reflns_theta_full 27.50
_diffrn_reflns_theta_max 28.79
_diffrn_reflns_theta_min 1.87
_diffrn_standards_decay_% 1.5
_exptl_absorpt_coefficient_mu 0.726
_exptl_absorpt_correction_T_max 0.9191
_exptl_absorpt_correction_T_min 0.8119
_exptl_absorpt_correction_type integration
_exptl_absorpt_process_details XPREP
_exptl_crystal_colour yellow
_exptl_crystal_density_diffrn 1.394
_exptl_crystal_density_method 'not measured'
_exptl_crystal_description block
_exptl_crystal_F_000 1336
_exptl_crystal_size_max 0.30
_exptl_crystal_size_mid 0.28
_exptl_crystal_size_min 0.12
_refine_diff_density_max 0.554
_refine_diff_density_min -0.495
_refine_diff_density_rms 0.061
_refine_ls_extinction_method none
_refine_ls_goodness_of_fit_ref 1.076
_refine_ls_hydrogen_treatment 'riding model, MeCN rigid rotating group'
_refine_ls_matrix_type full
_refine_ls_number_parameters 354
_refine_ls_number_reflns 7156
_refine_ls_number_restraints 0
_refine_ls_restrained_S_all 1.076
_refine_ls_R_factor_all 0.0358
_refine_ls_R_factor_gt 0.0278
_refine_ls_shift/su_max 0.002
_refine_ls_shift/su_mean 0.000
_refine_ls_structure_factor_coef Fsqd
_refine_ls_weighting_details 'calc w=1/[\s^2^(Fo^2^)+(0.0276P)^2^+2.4234P] where P=(Fo^2^+2Fc^2^)/3'
_refine_ls_weighting_scheme calc
_refine_ls_wR_factor_gt 0.0639
_refine_ls_wR_factor_ref 0.0681
_reflns_number_gt 6181
_reflns_number_total 7342
_reflns_threshold_expression >2sigma(I)
_cod_data_source_file b205548a.txt
_cod_data_source_block pdtrac
_cod_depositor_comments
;
The following automatic conversions were performed:
'_symmetry_cell_setting' value 'Monoclinic' changed to 'monoclinic'
according to '/home/saulius/struct/CIF-dictionaries/cif_core.dic'
dictionary named 'cif_core.dic' version 2.4.1 from 2010-06-29.

Automatic conversion script
Id: cif_fix_enum 1527 2010-12-29 10:47:43Z saulius 
;
_cod_original_sg_symbol_H-M P2(1)/n
_cod_database_code 7011897

loop_
_symmetry_equiv_pos_as_xyz
'x, y, z'
'-x+1/2, y+1/2, -z+1/2'
'-x, -y, -z'
'x-1/2, -y-1/2, z-1/2'

loop_
_atom_site_label
_atom_site_type_symbol
_atom_site_fract_x
_atom_site_fract_y
_atom_site_fract_z
_atom_site_U_iso_or_equiv
_atom_site_adp_type
_atom_site_occupancy
_atom_site_symmetry_multiplicity
_atom_site_calc_flag
_atom_site_refinement_flags
_atom_site_disorder_assembly
_atom_site_disorder_group
Pd Pd 0.453938(13) 0.069372(6) 0.420707(12) 0.02226(5) Uani 1 1 d . . .
Cl1 Cl 0.45635(5) 0.22395(2) 0.91041(4) 0.02927(11) Uani 1 1 d . . .
N1 N 0.54856(14) 0.13039(7) 0.50699(12) 0.0213(3) Uani 1 1 d . . .
C2 C 0.52752(17) 0.14033(8) 0.60599(15) 0.0214(4) Uani 1 1 d . . .
C3 C 0.59772(17) 0.18316(9) 0.66980(15) 0.0221(4) Uani 1 1 d . . .
H3A H 0.5823 0.1913 0.7393 0.026 Uiso 1 1 calc R . .
C4 C 0.69144(17) 0.21421(8) 0.63093(15) 0.0218(4) Uani 1 1 d . . .
C5 C 0.70901(17) 0.20223(9) 0.52646(15) 0.0227(4) Uani 1 1 d . . .
H5A H 0.7710 0.2231 0.4979 0.027 Uiso 1 1 calc R . .
C6 C 0.63571(17) 0.16000(8) 0.46538(15) 0.0213(4) Uani 1 1 d . . .
C7 C 0.77722(18) 0.25976(9) 0.69735(15) 0.0241(4) Uani 1 1 d . . .
C8 C 0.9066(2) 0.23171(12) 0.7176(2) 0.0392(5) Uani 1 1 d . . .
H8A H 0.9054 0.1938 0.7574 0.059 Uiso 1 1 calc R . .
H8B H 0.9645 0.2600 0.7590 0.059 Uiso 1 1 calc R . .
H8C H 0.9324 0.2234 0.6494 0.059 Uiso 1 1 calc R . .
C9 C 0.7795(2) 0.31915(10) 0.63504(17) 0.0327(5) Uani 1 1 d . . .
H9A H 0.6972 0.3371 0.6222 0.049 Uiso 1 1 calc R . .
H9B H 0.8053 0.3108 0.5668 0.049 Uiso 1 1 calc R . .
H9C H 0.8376 0.3474 0.6764 0.049 Uiso 1 1 calc R . .
C10" C 0.3328(2) 0.06561(10) 0.94207(17) 0.0320(5) Uani 1 1 d . . .
H10A H 0.3736 0.0262 0.9427 0.048 Uiso 1 1 calc R . .
H10B H 0.2970 0.0700 1.0067 0.048 Uiso 1 1 calc R . .
H10C H 0.3929 0.0979 0.9395 0.048 Uiso 1 1 calc R . .
C10 C 0.7385(2) 0.27395(10) 0.80393(16) 0.0299(4) Uani 1 1 d . . .
H10D H 0.6559 0.2916 0.7912 0.045 Uiso 1 1 calc R . .
H10E H 0.7966 0.3028 0.8437 0.045 Uiso 1 1 calc R . .
H10F H 0.7382 0.2365 0.8452 0.045 Uiso 1 1 calc R . .
C10' C 0.9307(2) 0.16609(12) 0.17433(18) 0.0358(5) Uani 1 1 d . . .
H10G H 0.9483 0.1227 0.1827 0.054 Uiso 1 1 calc R . .
H10H H 0.9422 0.1854 0.2446 0.054 Uiso 1 1 calc R . .
H10I H 0.9866 0.1845 0.1317 0.054 Uiso 1 1 calc R . .
N1' N 0.55531(15) 0.09855(7) 0.31434(13) 0.0233(3) Uani 1 1 d . . .
C2' C 0.63958(17) 0.14192(9) 0.35382(15) 0.0223(4) Uani 1 1 d . . .
C3' C 0.71830(18) 0.16632(9) 0.29231(15) 0.0240(4) Uani 1 1 d . . .
H3'A H 0.7777 0.1955 0.3220 0.029 Uiso 1 1 calc R . .
C4' C 0.71073(18) 0.14803(9) 0.18575(15) 0.0245(4) Uani 1 1 d . . .
C5' C 0.62137(19) 0.10541(9) 0.14708(16) 0.0270(4) Uani 1 1 d . . .
H5'A H 0.6111 0.0929 0.0748 0.032 Uiso 1 1 calc R . .
C6' C 0.54740(19) 0.08115(9) 0.21317(16) 0.0264(4) Uani 1 1 d . . .
H6'A H 0.4889 0.0511 0.1857 0.032 Uiso 1 1 calc R . .
C7' C 0.7975(2) 0.17501(10) 0.11794(16) 0.0277(4) Uani 1 1 d . . .
C8' C 0.7690(2) 0.24308(10) 0.10454(18) 0.0355(5) Uani 1 1 d . . .
H8'A H 0.7787 0.2623 0.1748 0.053 Uiso 1 1 calc R . .
H8'B H 0.6844 0.2485 0.0672 0.053 Uiso 1 1 calc R . .
H8'C H 0.8259 0.2618 0.0632 0.053 Uiso 1 1 calc R . .
C9' C 0.7811(2) 0.14526(11) 0.00743(16) 0.0346(5) Uani 1 1 d . . .
H9'A H 0.7993 0.1019 0.0154 0.052 Uiso 1 1 calc R . .
H9'B H 0.8372 0.1641 -0.0344 0.052 Uiso 1 1 calc R . .
H9'C H 0.6961 0.1508 -0.0292 0.052 Uiso 1 1 calc R . .
N1" N 0.38031(15) 0.06136(7) 0.55319(13) 0.0227(3) Uani 1 1 d . . .
C2" C 0.42719(17) 0.10157(8) 0.63242(15) 0.0216(4) Uani 1 1 d . . .
C3" C 0.38100(17) 0.10425(9) 0.72588(16) 0.0234(4) Uani 1 1 d . . .
H3"A H 0.4137 0.1326 0.7794 0.028 Uiso 1 1 calc R . .
C4" C 0.28534(18) 0.06506(9) 0.74227(16) 0.0244(4) Uani 1 1 d . . .
C5" C 0.24270(18) 0.02398(9) 0.66147(17) 0.0268(4) Uani 1 1 d . . .
H5"A H 0.1799 -0.0039 0.6702 0.032 Uiso 1 1 calc R . .
C6" C 0.29103(18) 0.02350(9) 0.56867(17) 0.0256(4) Uani 1 1 d . . .
H6"A H 0.2598 -0.0046 0.5143 0.031 Uiso 1 1 calc R . .
C7" C 0.23010(19) 0.06993(9) 0.84342(17) 0.0271(4) Uani 1 1 d . . .
C8" C 0.1352(2) 0.01976(11) 0.84942(19) 0.0377(5) Uani 1 1 d . . .
H8"A H 0.1755 -0.0198 0.8509 0.057 Uiso 1 1 calc R . .
H8"B H 0.0696 0.0222 0.7870 0.057 Uiso 1 1 calc R . .
H8"C H 0.1001 0.0249 0.9142 0.057 Uiso 1 1 calc R . .
C9" C 0.1655(2) 0.13182(10) 0.84188(19) 0.0349(5) Uani 1 1 d . . .
H9"A H 0.1006 0.1344 0.7789 0.052 Uiso 1 1 calc R . .
H9"B H 0.2255 0.1642 0.8395 0.052 Uiso 1 1 calc R . .
H9"C H 0.1292 0.1362 0.9062 0.052 Uiso 1 1 calc R . .
O1 O 0.36682(16) 0.00061(7) 0.33001(14) 0.0377(4) Uani 1 1 d . . .
O2 O 0.2023(2) 0.05394(10) 0.28765(19) 0.0667(6) Uani 1 1 d . . .
C1A C 0.2681(3) 0.00847(10) 0.28404(19) 0.0401(6) Uani 1 1 d . . .
C2A C 0.2126(3) -0.04480(14) 0.2124(3) 0.0569(8) Uani 1 1 d . . .
H2A1 H 0.2782 -0.0656 0.1839 0.085 Uiso 1 1 calc R . .
H2A2 H 0.1517 -0.0292 0.1534 0.085 Uiso 1 1 calc R . .
H2A3 H 0.1729 -0.0733 0.2545 0.085 Uiso 1 1 calc R . .
N1S N -0.0939(3) 0.07627(13) 0.5460(3) 0.0771(9) Uani 1 1 d . . .
C2S C -0.0170(2) 0.09853(12) 0.5124(2) 0.0450(6) Uani 1 1 d . . .
C3S C 0.0801(3) 0.12902(12) 0.4705(2) 0.0473(6) Uani 1 1 d . . .
H3S1 H 0.0504 0.1684 0.4412 0.071 Uiso 1 1 calc R . .
H3S2 H 0.1050 0.1043 0.4142 0.071 Uiso 1 1 calc R . .
H3S3 H 0.1507 0.1351 0.5278 0.071 Uiso 1 1 calc R . .

loop_
_atom_site_aniso_label
_atom_site_aniso_U_11
_atom_site_aniso_U_22
_atom_site_aniso_U_33
_atom_site_aniso_U_23
_atom_site_aniso_U_13
_atom_site_aniso_U_12
Pd 0.02094(8) 0.02117(8) 0.02456(8) -0.00536(6) 0.00366(5) -0.00174(6)
Cl1 0.0305(2) 0.0281(2) 0.0308(2) -0.00367(19) 0.0096(2) -0.00339(19)
N1 0.0219(8) 0.0192(7) 0.0223(8) -0.0023(6) 0.0030(6) 0.0008(6)
C2 0.0201(9) 0.0203(9) 0.0241(9) 0.0006(7) 0.0047(7) 0.0020(7)
C3 0.0225(9) 0.0223(9) 0.0218(9) -0.0019(7) 0.0049(7) -0.0007(7)
C4 0.0210(9) 0.0204(9) 0.0236(9) -0.0001(7) 0.0029(7) 0.0008(7)
C5 0.0222(9) 0.0222(9) 0.0241(9) 0.0002(7) 0.0051(7) -0.0029(7)
C6 0.0200(9) 0.0212(9) 0.0230(9) -0.0015(7) 0.0042(7) 0.0013(7)
C7 0.0229(9) 0.0263(10) 0.0232(9) -0.0034(8) 0.0039(7) -0.0056(8)
C8 0.0260(11) 0.0444(14) 0.0444(13) -0.0113(11) -0.0014(10) -0.0011(10)
C9 0.0415(12) 0.0284(11) 0.0299(11) -0.0034(9) 0.0110(9) -0.0135(9)
C10" 0.0347(11) 0.0325(11) 0.0291(10) 0.0022(9) 0.0065(9) 0.0011(9)
C10 0.0318(11) 0.0339(11) 0.0237(10) -0.0052(8) 0.0039(8) -0.0101(9)
C10' 0.0303(11) 0.0469(14) 0.0314(11) -0.0008(10) 0.0089(9) -0.0012(10)
N1' 0.0211(8) 0.0239(8) 0.0244(8) -0.0033(6) 0.0028(6) 0.0024(6)
C2' 0.0220(9) 0.0221(9) 0.0217(9) -0.0031(7) 0.0008(7) 0.0021(7)
C3' 0.0240(9) 0.0247(9) 0.0226(9) -0.0020(7) 0.0018(7) 0.0002(7)
C4' 0.0257(10) 0.0255(10) 0.0221(9) 0.0008(8) 0.0033(7) 0.0046(8)
C5' 0.0292(10) 0.0295(10) 0.0213(9) -0.0046(8) 0.0017(8) 0.0029(8)
C6' 0.0247(10) 0.0261(10) 0.0273(10) -0.0060(8) 0.0012(8) 0.0001(8)
C7' 0.0333(11) 0.0294(11) 0.0211(9) -0.0007(8) 0.0064(8) -0.0007(8)
C8' 0.0478(14) 0.0293(11) 0.0299(11) 0.0006(9) 0.0080(10) -0.0038(10)
C9' 0.0471(13) 0.0355(12) 0.0230(10) -0.0012(9) 0.0111(9) -0.0023(10)
N1" 0.0222(8) 0.0187(8) 0.0271(8) -0.0026(6) 0.0037(6) -0.0002(6)
C2" 0.0207(9) 0.0166(9) 0.0266(10) -0.0009(7) 0.0019(7) 0.0005(7)
C3" 0.0229(9) 0.0203(9) 0.0266(10) -0.0011(7) 0.0038(7) 0.0002(7)
C4" 0.0228(9) 0.0224(9) 0.0283(10) 0.0046(8) 0.0049(8) 0.0035(7)
C5" 0.0241(10) 0.0214(9) 0.0343(11) 0.0031(8) 0.0036(8) -0.0032(7)
C6" 0.0240(9) 0.0201(9) 0.0315(10) -0.0020(8) 0.0013(8) -0.0017(7)
C7" 0.0265(10) 0.0259(10) 0.0301(10) 0.0017(8) 0.0084(8) -0.0027(8)
C8" 0.0365(12) 0.0421(13) 0.0373(12) 0.0022(10) 0.0140(10) -0.0109(10)
C9" 0.0341(11) 0.0359(12) 0.0371(12) 0.0026(10) 0.0128(9) 0.0078(9)
O1 0.0482(10) 0.0229(8) 0.0459(10) -0.0162(7) 0.0190(8) -0.0079(7)
O2 0.0608(13) 0.0514(12) 0.0778(15) -0.0158(11) -0.0160(11) 0.0146(10)
C1A 0.0672(18) 0.0240(11) 0.0348(12) -0.0025(9) 0.0247(12) 0.0000(11)
C2A 0.0464(16) 0.0599(18) 0.0612(18) -0.0247(15) 0.0006(13) -0.0061(14)
N1S 0.0611(17) 0.0661(19) 0.105(2) -0.0123(17) 0.0158(17) -0.0284(15)
C2S 0.0429(14) 0.0366(13) 0.0517(15) -0.0080(11) -0.0026(12) -0.0037(11)
C3S 0.0542(16) 0.0358(13) 0.0527(16) 0.0126(11) 0.0121(12) 0.0118(12)

loop_
_atom_type_symbol
_atom_type_description
_atom_type_scat_dispersion_real
_atom_type_scat_dispersion_imag
_atom_type_scat_source
C C 0.0033 0.0016 'International Tables Vol C Tables 4.2.6.8 and 6.1.1.4'
H H 0.0000 0.0000 'International Tables Vol C Tables 4.2.6.8 and 6.1.1.4'
N N 0.0061 0.0033 'International Tables Vol C Tables 4.2.6.8 and 6.1.1.4'
O O 0.0106 0.0060 'International Tables Vol C Tables 4.2.6.8 and 6.1.1.4'
Pd Pd -0.9988 1.0072 'International Tables Vol C Tables 4.2.6.8 and 6.1.1.4'
Cl Cl 0.1484 0.1585 'International Tables Vol C Tables 4.2.6.8 and 6.1.1.4'

loop_
_geom_angle_atom_site_label_1
_geom_angle_atom_site_label_2
_geom_angle_atom_site_label_3
_geom_angle
_geom_angle_site_symmetry_1
_geom_angle_site_symmetry_3
_geom_angle_publ_flag
N1 Pd N1" 80.82(7) . . y
N1 Pd N1' 81.41(7) . . y
N1" Pd N1' 162.18(6) . . y
N1 Pd O1 175.23(7) . . y
N1" Pd O1 100.99(6) . . y
N1' Pd O1 96.83(6) . . y
C2 N1 C6 123.05(16) . . ?
C2 N1 Pd 119.04(13) . . ?
C6 N1 Pd 117.89(12) . . ?
N1 C2 C3 119.38(17) . . ?
N1 C2 C2" 112.28(16) . . ?
C3 C2 C2" 128.34(17) . . ?
C2 C3 C4 119.71(17) . . ?
C3 C4 C5 118.47(17) . . ?
C3 C4 C7 123.29(17) . . ?
C5 C4 C7 118.23(16) . . ?
C6 C5 C4 119.77(17) . . ?
N1 C6 C5 119.59(17) . . ?
N1 C6 C2' 112.94(16) . . ?
C5 C6 C2' 127.47(17) . . ?
C10 C7 C4 112.59(16) . . ?
C10 C7 C9 108.55(17) . . ?
C4 C7 C9 109.85(16) . . ?
C10 C7 C8 109.31(17) . . ?
C4 C7 C8 107.16(16) . . ?
C9 C7 C8 109.34(18) . . ?
C6' N1' C2' 118.81(17) . . ?
C6' N1' Pd 127.63(14) . . ?
C2' N1' Pd 113.56(12) . . ?
N1' C2' C3' 121.36(17) . . ?
N1' C2' C6 114.08(16) . . ?
C3' C2' C6 124.55(17) . . ?
C2' C3' C4' 120.09(18) . . ?
C5' C4' C3' 117.07(18) . . ?
C5' C4' C7' 122.88(17) . . ?
C3' C4' C7' 120.05(18) . . ?
C6' C5' C4' 120.38(18) . . ?
N1' C6' C5' 122.23(19) . . ?
C4' C7' C10' 109.40(17) . . ?
C4' C7' C9' 111.66(17) . . ?
C10' C7' C9' 108.95(18) . . ?
C4' C7' C8' 107.96(17) . . ?
C10' C7' C8' 109.78(19) . . ?
C9' C7' C8' 109.07(17) . . ?
C6" N1" C2" 119.23(17) . . ?
C6" N1" Pd 126.83(14) . . ?
C2" N1" Pd 113.91(13) . . ?
N1" C2" C3" 120.94(17) . . ?
N1" C2" C2 113.87(17) . . ?
C3" C2" C2 125.19(17) . . ?
C2" C3" C4" 120.21(18) . . ?
C5" C4" C3" 117.09(18) . . ?
C5" C4" C7" 122.60(18) . . ?
C3" C4" C7" 120.28(18) . . ?
C6" C5" C4" 120.54(18) . . ?
N1" C6" C5" 121.96(18) . . ?
C4" C7" C8" 111.68(17) . . ?
C4" C7" C9" 107.78(16) . . ?
C8" C7" C9" 108.76(18) . . ?
C4" C7" C10" 109.85(16) . . ?
C8" C7" C10" 108.98(18) . . ?
C9" C7" C10" 109.76(18) . . ?
C1A O1 Pd 118.93(16) . . ?
O1 C1A O2 127.4(2) . . ?
O1 C1A C2A 115.2(2) . . ?
O2 C1A C2A 117.4(3) . . ?
N1S C2S C3S 178.0(3) . . ?

loop_
_geom_bond_atom_site_label_1
_geom_bond_atom_site_label_2
_geom_bond_distance
_geom_bond_site_symmetry_2
_geom_bond_publ_flag
Pd N1 1.9280(16) . y
Pd N1' 2.0119(17) . y
Pd N1" 2.0087(17) . y
Pd O1 2.0448(15) . y
N1 C2 1.342(2) . ?
N1 C6 1.348(2) . ?
C2 C3 1.392(3) . ?
C2 C2" 1.486(3) . ?
C3 C4 1.404(3) . ?
C4 C5 1.406(3) . ?
C4 C7 1.532(3) . ?
C5 C6 1.383(3) . ?
C6 C2' 1.486(3) . ?
C7 C10 1.528(3) . ?
C7 C9 1.537(3) . ?
C7 C8 1.539(3) . ?
C10" C7" 1.542(3) . ?
C10' C7' 1.533(3) . ?
N1' C6' 1.335(3) . ?
N1' C2' 1.369(2) . ?
C2' C3' 1.380(3) . ?
C3' C4' 1.407(3) . ?
C4' C5' 1.391(3) . ?
C4' C7' 1.522(3) . ?
C5' C6' 1.382(3) . ?
C7' C9' 1.537(3) . ?
C7' C8' 1.540(3) . ?
N1" C6" 1.335(2) . ?
N1" C2" 1.377(2) . ?
C2" C3" 1.379(3) . ?
C3" C4" 1.410(3) . ?
C4" C5" 1.392(3) . ?
C4" C7" 1.526(3) . ?
C5" C6" 1.382(3) . ?
C7" C8" 1.537(3) . ?
C7" C9" 1.541(3) . ?
O1 C1A 1.157(3) . ?
O2 C1A 1.246(3) . ?
C1A C2A 1.549(3) . ?
N1S C2S 1.130(4) . ?
C2S C3S 1.447(4) . ?
